data_4135621
loop_
_publ_author_name
'Sedgwick, Adam C.'
'Yan, Kai-Cheng'
'Mangel, Daniel N.'
'Shang, Ying'
'Steinbrueck, Axel'
'Han, Hai-Hao'
'Brewster, 2nd, James T'
'Hu, Xi-Le'
'Snelson, Dylan W.'
'Lynch, Vincent M.'
'Tian, He'
'He, Xiao-Peng'
'Sessler, Jonathan L.'

_publ_section_title
;
 Deferasirox (ExJade): An FDA-Approved AIEgen Platform with Unique
 Photophysical Properties.
;
_journal_issue 3
_journal_name_full 'Journal of the American Chemical Society'
_journal_page_first 1278
_journal_page_last 1283
_journal_paper_doi 10.1021/jacs.0c11641
_journal_volume 143
_journal_year 2021
_chemical_formula_moiety 'C29 H22 N4 O2 S'
_chemical_formula_sum 'C29 H22 N4 O2 S'
_chemical_formula_weight 490.56
_space_group_crystal_system monoclinic
_space_group_IT_number 14
_space_group_name_Hall '-P 2ybc'
_space_group_name_H-M_alt 'P 1 21/c 1'
_atom_sites_solution_hydrogens geom
_audit_creation_method SHELXL-2016/6
_cell_angle_alpha 90
_cell_angle_beta 94.679(5)
_cell_angle_gamma 90
_cell_formula_units_Z 4
_cell_length_a 20.0963(18)
_cell_length_b 14.6995(14)
_cell_length_c 8.0035(7)
_cell_measurement_reflns_used 6032
_cell_measurement_temperature 100(2)
_cell_measurement_theta_max 27.3
_cell_measurement_theta_min 2.77
_cell_volume 2356.4(4)
_computing_cell_refinement 'Apex II release 2010, Bruker AXS, Inc.'
_computing_data_collection 'Apex II release 2010, Bruker AXS, Inc.'
_computing_data_reduction 'Apex II release 2010, Bruker AXS, Inc.'
_computing_molecular_graphics 'XP SHELXTL/PC, Siemens Analytical'
_computing_publication_material 'SHELXL-2016/6, Sheldrick, G. M.'
_computing_structure_refinement 'Shelxl-2016/6, Sheldrick, G. M.'
_computing_structure_solution
;

Sheldrick, G. M. (2015).  SHELXT.  Acta Cryst. A71, 3-8.

;
_diffrn_ambient_temperature 100(2)
_diffrn_measured_fraction_theta_full 1.000
_diffrn_measured_fraction_theta_max 0.983
_diffrn_measurement_device_type 'Nonius Kappa CCD with a Bruker Apex II detector'
_diffrn_measurement_method \w-scans
_diffrn_radiation_type MoK\a
_diffrn_radiation_wavelength 0.71073
_diffrn_reflns_av_R_equivalents 0.0439
_diffrn_reflns_av_unetI/netI 0.0398
_diffrn_reflns_Laue_measured_fraction_full 1.000
_diffrn_reflns_Laue_measured_fraction_max 0.983
_diffrn_reflns_limit_h_max 26
_diffrn_reflns_limit_h_min -25
_diffrn_reflns_limit_k_max 19
_diffrn_reflns_limit_k_min -18
_diffrn_reflns_limit_l_max 10
_diffrn_reflns_limit_l_min -10
_diffrn_reflns_number 23832
_diffrn_reflns_point_group_measured_fraction_full 1.000
_diffrn_reflns_point_group_measured_fraction_max 0.983
_diffrn_reflns_theta_full 25.242
_diffrn_reflns_theta_max 27.720
_diffrn_reflns_theta_min 1.718
_diffrn_source 'sealed fine focus tube'
_exptl_absorpt_coefficient_mu 0.174
_exptl_absorpt_correction_T_max 1.00
_exptl_absorpt_correction_T_min 0.779
_exptl_absorpt_correction_type multi-scan
_exptl_absorpt_process_details
;
SADABS. G. M. Sheldrick
;
_exptl_crystal_colour colorless
_exptl_crystal_density_diffrn 1.383
_exptl_crystal_description plate
_exptl_crystal_F_000 1024
_exptl_crystal_size_max 0.51
_exptl_crystal_size_mid 0.27
_exptl_crystal_size_min 0.058
_refine_diff_density_max 0.478
_refine_diff_density_min -0.319
_refine_diff_density_rms 0.055
_refine_ls_extinction_method none
_refine_ls_goodness_of_fit_ref 1.034
_refine_ls_hydrogen_treatment constr
_refine_ls_matrix_type full
_refine_ls_number_parameters 327
_refine_ls_number_reflns 5448
_refine_ls_number_restraints 0
_refine_ls_restrained_S_all 1.034
_refine_ls_R_factor_all 0.0537
_refine_ls_R_factor_gt 0.0380
_refine_ls_shift/su_max 0.002
_refine_ls_shift/su_mean 0.000
_refine_ls_structure_factor_coef Fsqd
_refine_ls_weighting_details 'w=1/[\s^2^(Fo^2^)+(0.0535P)^2^+0.6370P] where P=(Fo^2^+2Fc^2^)/3'
_refine_ls_weighting_scheme calc
_refine_ls_wR_factor_gt 0.0938
_refine_ls_wR_factor_ref 0.1006
_reflns_Friedel_coverage 0.000
_reflns_number_gt 4332
_reflns_number_total 5448
_reflns_threshold_expression 'I > 2\s(I)'
_cod_data_source_file ja0c11641_si_005.cif
_cod_data_source_block shelx
_cod_original_sg_symbol_H-M 'P 21/c'
_cod_database_code 4135621
_shelx_shelxl_version_number 2016/6
_shelx_space_group_comment
;
The symmetry employed for this shelxl refinement is uniquely defined
by the following loop, which should always be used as a source of
symmetry information in preference to the above space-group names.
They are only intended as comments.
;

loop_
_space_group_symop_operation_xyz
'x, y, z'
'-x, y+1/2, -z+1/2'
'-x, -y, -z'
'x, -y-1/2, z-1/2'

loop_
_atom_site_label
_atom_site_type_symbol
_atom_site_fract_x
_atom_site_fract_y
_atom_site_fract_z
_atom_site_U_iso_or_equiv
_atom_site_adp_type
_atom_site_occupancy
_atom_site_site_symmetry_order
_atom_site_calc_flag
_atom_site_refinement_flags_posn
_atom_site_refinement_flags_adp
_atom_site_refinement_flags_occupancy
_atom_site_disorder_assembly
_atom_site_disorder_group
C1 C 0.15940(7) 0.54242(10) 0.62098(17) 0.0118(3) Uani 1 1 d . . . . .
C2 C 0.12767(7) 0.60045(10) 0.48723(17) 0.0120(3) Uani 1 1 d . . . . .
C3 C 0.06488(7) 0.57540(11) 0.41676(19) 0.0171(3) Uani 1 1 d . . . . .
H3 H 0.044982 0.521063 0.453311 0.021 Uiso 1 1 calc R U . . .
C4 C 0.03067(8) 0.62787(12) 0.2945(2) 0.0218(4) Uani 1 1 d . . . . .
H4 H -0.012126 0.609650 0.246997 0.026 Uiso 1 1 calc R U . . .
C5 C 0.05954(8) 0.70690(12) 0.24256(19) 0.0209(3) Uani 1 1 d . . . . .
H5 H 0.036741 0.742771 0.157305 0.025 Uiso 1 1 calc R U . . .
C6 C 0.12152(7) 0.73469(11) 0.31336(19) 0.0167(3) Uani 1 1 d . . . . .
H6 H 0.140456 0.790015 0.278258 0.020 Uiso 1 1 calc R U . . .
C7 C 0.15595(7) 0.68173(10) 0.43552(17) 0.0126(3) Uani 1 1 d . . . . .
C8 C 0.17548(7) 0.46001(10) 0.83794(17) 0.0124(3) Uani 1 1 d . . . . .
C9 C 0.15679(7) 0.40862(10) 0.98519(17) 0.0135(3) Uani 1 1 d . . . . .
C10 C 0.19158(7) 0.33258(10) 1.05293(17) 0.0139(3) Uani 1 1 d . . . . .
C11 C 0.16462(8) 0.28129(11) 1.17723(18) 0.0184(3) Uani 1 1 d . . . . .
H11 H 0.187403 0.228595 1.220241 0.022 Uiso 1 1 calc R U . . .
C12 C 0.10496(8) 0.30649(12) 1.23850(19) 0.0219(4) Uani 1 1 d . . . . .
H12 H 0.087249 0.271219 1.323922 0.026 Uiso 1 1 calc R U . . .
C13 C 0.07096(8) 0.38231(12) 1.17673(19) 0.0216(3) Uani 1 1 d . . . . .
H13 H 0.030123 0.399695 1.219628 0.026 Uiso 1 1 calc R U . . .
C14 C 0.09701(8) 0.43295(11) 1.05125(19) 0.0174(3) Uani 1 1 d . . . . .
H14 H 0.073684 0.485432 1.009168 0.021 Uiso 1 1 calc R U . . .
C15 C 0.27464(7) 0.52816(10) 0.52601(17) 0.0124(3) Uani 1 1 d . . . . .
C16 C 0.33795(7) 0.55199(10) 0.59145(18) 0.0153(3) Uani 1 1 d . . . . .
H16 H 0.348159 0.555445 0.709285 0.018 Uiso 1 1 calc R U . . .
C17 C 0.38619(7) 0.57070(10) 0.48293(18) 0.0150(3) Uani 1 1 d . . . . .
H17 H 0.430005 0.586565 0.526798 0.018 Uiso 1 1 calc R U . . .
C18 C 0.37140(7) 0.56662(10) 0.30956(18) 0.0122(3) Uani 1 1 d . . . . .
C19 C 0.30775(7) 0.53949(10) 0.24553(18) 0.0131(3) Uani 1 1 d . . . . .
H19 H 0.297593 0.534884 0.127812 0.016 Uiso 1 1 calc R U . . .
C20 C 0.25947(7) 0.51931(10) 0.35374(18) 0.0134(3) Uani 1 1 d . . . . .
H20 H 0.216382 0.499600 0.310957 0.016 Uiso 1 1 calc R U . . .
C21 C 0.42266(7) 0.58976(10) 0.19624(18) 0.0116(3) Uani 1 1 d . . . . .
C22 C 0.52733(7) 0.60821(10) 0.06651(17) 0.0125(3) Uani 1 1 d . . . . .
C23 C 0.58993(7) 0.61336(10) 0.00419(19) 0.0159(3) Uani 1 1 d . . . . .
H23 H 0.628991 0.593164 0.068395 0.019 Uiso 1 1 calc R U . . .
C24 C 0.59297(8) 0.64901(11) -0.15469(19) 0.0179(3) Uani 1 1 d . . . . .
H24 H 0.634833 0.651794 -0.201696 0.022 Uiso 1 1 calc R U . . .
C25 C 0.53593(8) 0.68109(10) -0.24797(19) 0.0178(3) Uani 1 1 d . . . . .
H25 H 0.539722 0.705671 -0.356563 0.021 Uiso 1 1 calc R U . . .
C26 C 0.47417(8) 0.67753(10) -0.18440(19) 0.0154(3) Uani 1 1 d . . . . .
H26 H 0.435736 0.701234 -0.246522 0.018 Uiso 1 1 calc R U . . .
C27 C 0.46934(7) 0.63836(10) -0.02681(18) 0.0128(3) Uani 1 1 d . . . . .
C28 C 0.24788(9) 0.78480(12) 0.4593(2) 0.0279(4) Uani 1 1 d . . . . .
H28A H 0.252951 0.780461 0.338845 0.042 Uiso 1 1 calc R U . . .
H28B H 0.291959 0.791152 0.520232 0.042 Uiso 1 1 calc R U . . .
H28C H 0.220472 0.837943 0.481287 0.042 Uiso 1 1 calc R U . . .
C29 C 0.27593(8) 0.22107(11) 1.0250(2) 0.0203(3) Uani 1 1 d . . . . .
H29A H 0.286885 0.214265 1.145947 0.030 Uiso 1 1 calc R U . . .
H29B H 0.316191 0.211398 0.966006 0.030 Uiso 1 1 calc R U . . .
H29C H 0.241980 0.176163 0.986896 0.030 Uiso 1 1 calc R U . . .
N1 N 0.12767(6) 0.50943(8) 0.74561(15) 0.0133(3) Uani 1 1 d . . . . .
N2 N 0.22361(6) 0.51373(8) 0.63600(15) 0.0126(3) Uani 1 1 d . . . . .
N3 N 0.23512(6) 0.46088(9) 0.77783(15) 0.0137(3) Uani 1 1 d . . . . .
N4 N 0.41038(6) 0.62615(8) 0.04909(15) 0.0129(3) Uani 1 1 d . . . . .
O1 O 0.21621(5) 0.70439(7) 0.51420(13) 0.0150(2) Uani 1 1 d . . . . .
O2 O 0.25069(5) 0.31079(7) 0.99027(12) 0.0157(2) Uani 1 1 d . . . . .
S1 S 0.50644(2) 0.56656(3) 0.25749(4) 0.01367(10) Uani 1 1 d . . . . .

loop_
_atom_site_aniso_label
_atom_site_aniso_U_11
_atom_site_aniso_U_22
_atom_site_aniso_U_33
_atom_site_aniso_U_23
_atom_site_aniso_U_13
_atom_site_aniso_U_12
C1 0.0144(6) 0.0090(7) 0.0123(7) -0.0014(6) 0.0030(5) -0.0022(5)
C2 0.0140(7) 0.0122(7) 0.0103(7) 0.0000(6) 0.0036(5) 0.0012(5)
C3 0.0153(7) 0.0187(8) 0.0177(7) 0.0016(6) 0.0041(6) -0.0044(6)
C4 0.0131(7) 0.0300(10) 0.0218(8) 0.0021(7) -0.0015(6) -0.0010(6)
C5 0.0196(7) 0.0275(10) 0.0156(7) 0.0066(7) 0.0003(6) 0.0059(7)
C6 0.0210(7) 0.0155(8) 0.0144(7) 0.0041(6) 0.0053(6) 0.0002(6)
C7 0.0137(6) 0.0136(8) 0.0109(7) -0.0020(6) 0.0035(5) 0.0005(5)
C8 0.0173(7) 0.0092(7) 0.0107(7) -0.0016(6) 0.0013(5) -0.0026(5)
C9 0.0184(7) 0.0136(8) 0.0084(7) -0.0002(6) 0.0010(5) -0.0041(6)
C10 0.0167(7) 0.0148(8) 0.0097(7) -0.0027(6) -0.0009(5) -0.0034(6)
C11 0.0217(7) 0.0190(8) 0.0138(7) 0.0061(6) -0.0031(6) -0.0042(6)
C12 0.0238(8) 0.0283(10) 0.0138(7) 0.0071(7) 0.0016(6) -0.0069(7)
C13 0.0209(8) 0.0287(10) 0.0161(7) 0.0021(7) 0.0062(6) -0.0017(7)
C14 0.0215(7) 0.0179(8) 0.0130(7) 0.0008(6) 0.0030(6) -0.0003(6)
C15 0.0152(7) 0.0097(7) 0.0130(7) 0.0017(6) 0.0049(5) 0.0019(5)
C16 0.0178(7) 0.0177(8) 0.0104(7) 0.0018(6) 0.0004(5) 0.0007(6)
C17 0.0134(6) 0.0169(8) 0.0147(7) 0.0018(6) 0.0002(5) 0.0008(6)
C18 0.0148(6) 0.0085(7) 0.0137(7) 0.0012(6) 0.0033(5) 0.0028(5)
C19 0.0162(7) 0.0124(7) 0.0106(7) 0.0001(6) 0.0008(5) 0.0028(5)
C20 0.0137(7) 0.0113(8) 0.0152(7) -0.0011(6) 0.0012(5) 0.0013(5)
C21 0.0119(6) 0.0092(7) 0.0137(7) -0.0021(6) 0.0007(5) 0.0016(5)
C22 0.0173(7) 0.0082(7) 0.0122(7) -0.0008(6) 0.0024(5) -0.0003(5)
C23 0.0147(7) 0.0123(8) 0.0210(8) -0.0016(6) 0.0037(6) -0.0004(6)
C24 0.0193(7) 0.0128(8) 0.0229(8) -0.0019(6) 0.0091(6) -0.0025(6)
C25 0.0266(8) 0.0102(8) 0.0177(7) 0.0016(6) 0.0075(6) -0.0022(6)
C26 0.0213(7) 0.0095(7) 0.0155(7) 0.0008(6) 0.0021(6) -0.0001(6)
C27 0.0170(7) 0.0070(7) 0.0147(7) -0.0017(6) 0.0031(5) -0.0007(5)
C28 0.0312(9) 0.0221(10) 0.0296(9) 0.0058(8) -0.0029(7) -0.0153(7)
C29 0.0271(8) 0.0137(8) 0.0196(8) 0.0026(6) -0.0006(6) 0.0034(6)
N1 0.0170(6) 0.0111(6) 0.0120(6) 0.0010(5) 0.0022(5) -0.0023(5)
N2 0.0155(6) 0.0123(6) 0.0103(6) 0.0026(5) 0.0025(5) 0.0008(5)
N3 0.0191(6) 0.0116(6) 0.0106(6) 0.0032(5) 0.0019(5) -0.0001(5)
N4 0.0148(6) 0.0104(6) 0.0136(6) 0.0000(5) 0.0022(5) 0.0013(5)
O1 0.0163(5) 0.0125(5) 0.0160(5) 0.0011(4) 0.0004(4) -0.0043(4)
O2 0.0192(5) 0.0122(6) 0.0157(5) 0.0029(4) 0.0015(4) 0.0009(4)
S1 0.01271(17) 0.0152(2) 0.01325(18) 0.00224(14) 0.00173(13) 0.00197(13)

loop_
_atom_type_symbol
_atom_type_description
_atom_type_scat_dispersion_real
_atom_type_scat_dispersion_imag
_atom_type_scat_source
C C 0.0033 0.0016 'International Tables Vol C Tables 4.2.6.8 and 6.1.1.4'
H H 0.0000 0.0000 'International Tables Vol C Tables 4.2.6.8 and 6.1.1.4'
N N 0.0061 0.0033 'International Tables Vol C Tables 4.2.6.8 and 6.1.1.4'
O O 0.0106 0.0060 'International Tables Vol C Tables 4.2.6.8 and 6.1.1.4'
S S 0.1246 0.1234 'International Tables Vol C Tables 4.2.6.8 and 6.1.1.4'

loop_
_geom_angle_atom_site_label_1
_geom_angle_atom_site_label_2
_geom_angle_atom_site_label_3
_geom_angle
_geom_angle_site_symmetry_1
_geom_angle_site_symmetry_3
_geom_angle_publ_flag
N1 C1 N2 109.54(13) . . ?
N1 C1 C2 123.72(13) . . ?
N2 C1 C2 126.74(12) . . ?
C3 C2 C7 118.91(13) . . ?
C3 C2 C1 117.82(13) . . ?
C7 C2 C1 123.17(13) . . ?
C4 C3 C2 121.44(15) . . ?
C4 C3 H3 119.3 . . ?
C2 C3 H3 119.3 . . ?
C5 C4 C3 119.08(14) . . ?
C5 C4 H4 120.5 . . ?
C3 C4 H4 120.5 . . ?
C4 C5 C6 120.75(14) . . ?
C4 C5 H5 119.6 . . ?
C6 C5 H5 119.6 . . ?
C5 C6 C7 120.10(14) . . ?
C5 C6 H6 120.0 . . ?
C7 C6 H6 120.0 . . ?
O1 C7 C6 124.20(13) . . ?
O1 C7 C2 116.09(12) . . ?
C6 C7 C2 119.69(13) . . ?
N3 C8 N1 114.41(12) . . ?
N3 C8 C9 126.24(13) . . ?
N1 C8 C9 119.29(12) . . ?
C14 C9 C10 118.29(13) . . ?
C14 C9 C8 117.00(13) . . ?
C10 C9 C8 124.44(13) . . ?
O2 C10 C11 122.45(14) . . ?
O2 C10 C9 117.77(13) . . ?
C11 C10 C9 119.76(14) . . ?
C12 C11 C10 120.50(15) . . ?
C12 C11 H11 119.7 . . ?
C10 C11 H11 119.7 . . ?
C13 C12 C11 120.56(14) . . ?
C13 C12 H12 119.7 . . ?
C11 C12 H12 119.7 . . ?
C12 C13 C14 119.25(15) . . ?
C12 C13 H13 120.4 . . ?
C14 C13 H13 120.4 . . ?
C13 C14 C9 121.56(15) . . ?
C13 C14 H14 119.2 . . ?
C9 C14 H14 119.2 . . ?
C16 C15 C20 121.29(13) . . ?
C16 C15 N2 119.47(12) . . ?
C20 C15 N2 119.22(12) . . ?
C15 C16 C17 118.96(13) . . ?
C15 C16 H16 120.5 . . ?
C17 C16 H16 120.5 . . ?
C16 C17 C18 120.86(13) . . ?
C16 C17 H17 119.6 . . ?
C18 C17 H17 119.6 . . ?
C17 C18 C19 119.42(13) . . ?
C17 C18 C21 120.07(13) . . ?
C19 C18 C21 120.51(13) . . ?
C20 C19 C18 119.95(13) . . ?
C20 C19 H19 120.0 . . ?
C18 C19 H19 120.0 . . ?
C19 C20 C15 119.40(13) . . ?
C19 C20 H20 120.3 . . ?
C15 C20 H20 120.3 . . ?
N4 C21 C18 124.41(13) . . ?
N4 C21 S1 116.23(11) . . ?
C18 C21 S1 119.35(10) . . ?
C23 C22 C27 121.82(13) . . ?
C23 C22 S1 128.84(12) . . ?
C27 C22 S1 109.34(10) . . ?
C24 C23 C22 117.35(14) . . ?
C24 C23 H23 121.3 . . ?
C22 C23 H23 121.3 . . ?
C23 C24 C25 121.58(14) . . ?
C23 C24 H24 119.2 . . ?
C25 C24 H24 119.2 . . ?
C26 C25 C24 120.88(14) . . ?
C26 C25 H25 119.6 . . ?
C24 C25 H25 119.6 . . ?
C25 C26 C27 118.63(14) . . ?
C25 C26 H26 120.7 . . ?
C27 C26 H26 120.7 . . ?
N4 C27 C26 125.00(13) . . ?
N4 C27 C22 115.34(12) . . ?
C26 C27 C22 119.66(13) . . ?
O1 C28 H28A 109.5 . . ?
O1 C28 H28B 109.5 . . ?
H28A C28 H28B 109.5 . . ?
O1 C28 H28C 109.5 . . ?
H28A C28 H28C 109.5 . . ?
H28B C28 H28C 109.5 . . ?
O2 C29 H29A 109.5 . . ?
O2 C29 H29B 109.5 . . ?
H29A C29 H29B 109.5 . . ?
O2 C29 H29C 109.5 . . ?
H29A C29 H29C 109.5 . . ?
H29B C29 H29C 109.5 . . ?
C1 N1 C8 103.97(12) . . ?
C1 N2 N3 110.07(11) . . ?
C1 N2 C15 129.01(12) . . ?
N3 N2 C15 120.86(11) . . ?
C8 N3 N2 102.00(11) . . ?
C21 N4 C27 110.16(12) . . ?
C7 O1 C28 117.56(12) . . ?
C10 O2 C29 116.74(12) . . ?
C22 S1 C21 88.90(7) . . ?

loop_
_geom_bond_atom_site_label_1
_geom_bond_atom_site_label_2
_geom_bond_distance
_geom_bond_site_symmetry_2
_geom_bond_publ_flag
C1 N1 1.3194(18) . ?
C1 N2 1.3535(18) . ?
C1 C2 1.473(2) . ?
C2 C3 1.389(2) . ?
C2 C7 1.400(2) . ?
C3 C4 1.384(2) . ?
C3 H3 0.9500 . ?
C4 C5 1.378(2) . ?
C4 H4 0.9500 . ?
C5 C6 1.387(2) . ?
C5 H5 0.9500 . ?
C6 C7 1.389(2) . ?
C6 H6 0.9500 . ?
C7 O1 1.3600(17) . ?
C8 N3 1.3275(18) . ?
C8 N1 1.3715(19) . ?
C8 C9 1.474(2) . ?
C9 C14 1.398(2) . ?
C9 C10 1.404(2) . ?
C10 O2 1.3646(17) . ?
C10 C11 1.393(2) . ?
C11 C12 1.382(2) . ?
C11 H11 0.9500 . ?
C12 C13 1.378(2) . ?
C12 H12 0.9500 . ?
C13 C14 1.387(2) . ?
C13 H13 0.9500 . ?
C14 H14 0.9500 . ?
C15 C16 1.381(2) . ?
C15 C20 1.394(2) . ?
C15 N2 1.4210(17) . ?
C16 C17 1.381(2) . ?
C16 H16 0.9500 . ?
C17 C18 1.396(2) . ?
C17 H17 0.9500 . ?
C18 C19 1.3968(19) . ?
C18 C21 1.4669(19) . ?
C19 C20 1.384(2) . ?
C19 H19 0.9500 . ?
C20 H20 0.9500 . ?
C21 N4 1.2987(18) . ?
C21 S1 1.7484(14) . ?
C22 C23 1.393(2) . ?
C22 C27 1.404(2) . ?
C22 S1 1.7297(14) . ?
C23 C24 1.381(2) . ?
C23 H23 0.9500 . ?
C24 C25 1.398(2) . ?
C24 H24 0.9500 . ?
C25 C26 1.380(2) . ?
C25 H25 0.9500 . ?
C26 C27 1.397(2) . ?
C26 H26 0.9500 . ?
C27 N4 1.3866(18) . ?
C28 O1 1.4285(18) . ?
C28 H28A 0.9800 . ?
C28 H28B 0.9800 . ?
C28 H28C 0.9800 . ?
C29 O2 1.4321(18) . ?
C29 H29A 0.9800 . ?
C29 H29B 0.9800 . ?
C29 H29C 0.9800 . ?
N2 N3 1.3793(17) . ?

loop_
_geom_torsion_atom_site_label_1
_geom_torsion_atom_site_label_2
_geom_torsion_atom_site_label_3
_geom_torsion_atom_site_label_4
_geom_torsion
_geom_torsion_site_symmetry_1
_geom_torsion_site_symmetry_2
_geom_torsion_site_symmetry_3
_geom_torsion_site_symmetry_4
_geom_torsion_publ_flag
N1 C1 C2 C3 -44.1(2) . . . . ?
N2 C1 C2 C3 135.11(16) . . . . ?
N1 C1 C2 C7 132.05(15) . . . . ?
N2 C1 C2 C7 -48.8(2) . . . . ?
C7 C2 C3 C4 1.5(2) . . . . ?
C1 C2 C3 C4 177.79(14) . . . . ?
C2 C3 C4 C5 -0.4(2) . . . . ?
C3 C4 C5 C6 -1.1(2) . . . . ?
C4 C5 C6 C7 1.4(2) . . . . ?
C5 C6 C7 O1 -178.60(14) . . . . ?
C5 C6 C7 C2 -0.3(2) . . . . ?
C3 C2 C7 O1 177.31(13) . . . . ?
C1 C2 C7 O1 1.2(2) . . . . ?
C3 C2 C7 C6 -1.2(2) . . . . ?
C1 C2 C7 C6 -177.24(13) . . . . ?
N3 C8 C9 C14 165.36(14) . . . . ?
N1 C8 C9 C14 -17.8(2) . . . . ?
N3 C8 C9 C10 -20.6(2) . . . . ?
N1 C8 C9 C10 156.21(14) . . . . ?
C14 C9 C10 O2 -178.43(12) . . . . ?
C8 C9 C10 O2 7.6(2) . . . . ?
C14 C9 C10 C11 3.0(2) . . . . ?
C8 C9 C10 C11 -171.01(14) . . . . ?
O2 C10 C11 C12 179.23(14) . . . . ?
C9 C10 C11 C12 -2.2(2) . . . . ?
C10 C11 C12 C13 0.5(2) . . . . ?
C11 C12 C13 C14 0.4(2) . . . . ?
C12 C13 C14 C9 0.4(2) . . . . ?
C10 C9 C14 C13 -2.1(2) . . . . ?
C8 C9 C14 C13 172.35(14) . . . . ?
C20 C15 C16 C17 2.5(2) . . . . ?
N2 C15 C16 C17 -176.49(13) . . . . ?
C15 C16 C17 C18 0.6(2) . . . . ?
C16 C17 C18 C19 -2.7(2) . . . . ?
C16 C17 C18 C21 177.91(14) . . . . ?
C17 C18 C19 C20 1.7(2) . . . . ?
C21 C18 C19 C20 -178.91(13) . . . . ?
C18 C19 C20 C15 1.3(2) . . . . ?
C16 C15 C20 C19 -3.5(2) . . . . ?
N2 C15 C20 C19 175.51(13) . . . . ?
C17 C18 C21 N4 -148.62(15) . . . . ?
C19 C18 C21 N4 32.0(2) . . . . ?
C17 C18 C21 S1 32.26(18) . . . . ?
C19 C18 C21 S1 -147.09(12) . . . . ?
C27 C22 C23 C24 -0.4(2) . . . . ?
S1 C22 C23 C24 179.27(12) . . . . ?
C22 C23 C24 C25 1.7(2) . . . . ?
C23 C24 C25 C26 -0.5(2) . . . . ?
C24 C25 C26 C27 -2.1(2) . . . . ?
C25 C26 C27 N4 -176.73(14) . . . . ?
C25 C26 C27 C22 3.4(2) . . . . ?
C23 C22 C27 N4 177.93(13) . . . . ?
S1 C22 C27 N4 -1.80(16) . . . . ?
C23 C22 C27 C26 -2.2(2) . . . . ?
S1 C22 C27 C26 178.09(11) . . . . ?
N2 C1 N1 C8 0.47(15) . . . . ?
C2 C1 N1 C8 179.77(13) . . . . ?
N3 C8 N1 C1 0.28(17) . . . . ?
C9 C8 N1 C1 -176.90(13) . . . . ?
N1 C1 N2 N3 -1.04(16) . . . . ?
C2 C1 N2 N3 179.68(13) . . . . ?
N1 C1 N2 C15 176.11(13) . . . . ?
C2 C1 N2 C15 -3.2(2) . . . . ?
C16 C15 N2 C1 136.06(16) . . . . ?
C20 C15 N2 C1 -43.0(2) . . . . ?
C16 C15 N2 N3 -47.05(19) . . . . ?
C20 C15 N2 N3 133.91(14) . . . . ?
N1 C8 N3 N2 -0.87(16) . . . . ?
C9 C8 N3 N2 176.08(13) . . . . ?
C1 N2 N3 C8 1.13(15) . . . . ?
C15 N2 N3 C8 -176.29(12) . . . . ?
C18 C21 N4 C27 -179.22(13) . . . . ?
S1 C21 N4 C27 -0.07(16) . . . . ?
C26 C27 N4 C21 -178.65(14) . . . . ?
C22 C27 N4 C21 1.23(18) . . . . ?
C6 C7 O1 C28 -4.3(2) . . . . ?
C2 C7 O1 C28 177.27(13) . . . . ?
C11 C10 O2 C29 15.48(19) . . . . ?
C9 C10 O2 C29 -163.10(13) . . . . ?
C23 C22 S1 C21 -178.32(15) . . . . ?
C27 C22 S1 C21 1.39(11) . . . . ?
N4 C21 S1 C22 -0.80(12) . . . . ?
C18 C21 S1 C22 178.39(12) . . . . ?
